data_4312018
loop_
_publ_author_name
'Roger Guilard'
'Claude P. Gros'
'Jean-Michel Barbe'
'Enrique Espinosa'
'Fran\,cois J\'er\^ome'
'Alain Tabard'
'Jean-Marc Latour'
'Jianguo Shao'
'Zhongping Ou'
'Karl M. Kadish'

_publ_contact_author
;
 Pr. Roger Guilard,
 LIMSAG, CNRS UMR 5633, 
 Universite de Bourgogne, Faculte des Sciences, 
 6 boulevard Gabriel, 21100 Dijon, 
 France 
;
_publ_contact_author_email Roger.Guilard@u-bourgogne.fr
_publ_contact_author_fax '+33 3 80 39 61 17'
_publ_contact_author_phone '+33 3 80 39 61 11'
_publ_section_title
;
 Alkyl- and Aryl-Substituted Corroles. 5. Synthesis, Physicochemical
 Properties, and X-ray Structural Characterization of Copper Biscorroles
 and Porphyrin-Corrole Dyads
;
_journal_name_full 'Inorganic Chemistry'
_journal_page_first 7441
_journal_page_last 7455
_journal_paper_doi 10.1021/ic049651c
_journal_volume 43
_journal_year 2004
_chemical_formula_moiety 'C112 H84 Cu2 N8,C7 H8,1.5(H2 O)'
_chemical_formula_sum 'C119 H95 Cu2 N8 O1.5'
_chemical_formula_weight 1788.22
_chemical_name_systematic ' ?'
_space_group_IT_number 14
_symmetry_cell_setting monoclinic
_symmetry_space_group_name_Hall '-P 2ybc'
_symmetry_space_group_name_H-M 'P 1 21/c 1'
_cell_angle_alpha 90
_cell_angle_beta 95.183(3)
_cell_angle_gamma 90
_cell_formula_units_Z 4
_cell_length_a 16.0870(4)
_cell_length_b 35.109(2)
_cell_length_c 19.1390(8)
_cell_measurement_reflns_used 46974
_cell_measurement_temperature 173(2)
_cell_measurement_theta_max 24.14
_cell_measurement_theta_min 2.5
_cell_volume 10765.5(8)
_computing_molecular_graphics ORTEP-3_for_Windows_(Farrugia,_1997)
_computing_publication_material CIFGEN_IN_OpenMoleN_(_1997)
_computing_structure_refinement LSFM_OpenMoleN_(_1997)
_computing_structure_solution Direct_methods_(SIR,_Burla_et_al.,_1989)
_diffrn_ambient_temperature 173(2)
_diffrn_measurement_details
;
180 frames,140 sec/frame, delta phi = 1.0 deg. Each frame measured 2 times.
Detector to crystal distance 41 mm.
;
_diffrn_measurement_device_type KappaCCD
_diffrn_measurement_method '\f scans'
_diffrn_radiation_monochromator graphite
_diffrn_radiation_type MoK\a
_diffrn_radiation_wavelength 0.71073
_diffrn_reflns_av_R_equivalents 0.087
_diffrn_reflns_av_sigmaI/netI 0.333
_diffrn_reflns_limit_h_max 14
_diffrn_reflns_limit_h_min 0
_diffrn_reflns_limit_k_max 34
_diffrn_reflns_limit_k_min 0
_diffrn_reflns_limit_l_max 18
_diffrn_reflns_limit_l_min -19
_diffrn_reflns_number 46974
_diffrn_reflns_theta_max 24.14
_diffrn_reflns_theta_min 2.5
_diffrn_source xray_tube
_diffrn_standards_decay_% 0
_exptl_absorpt_coefficient_mu 0.446
_exptl_absorpt_correction_type none
_exptl_crystal_colour 'dark red'
_exptl_crystal_density_diffrn 1.10
_exptl_crystal_density_method none
_exptl_crystal_description prism
_exptl_crystal_F_000 3740
_exptl_crystal_size_max 0.30
_exptl_crystal_size_mid 0.20
_exptl_crystal_size_min 0.04
_refine_diff_density_max 1.155
_refine_diff_density_min -0.248
_refine_ls_extinction_method none
_refine_ls_goodness_of_fit_all 1.124
_refine_ls_goodness_of_fit_ref 1.124
_refine_ls_hydrogen_treatment noref
_refine_ls_matrix_type full
_refine_ls_number_constraints 0
_refine_ls_number_parameters 1178
_refine_ls_number_reflns 8804
_refine_ls_number_restraints 0
_refine_ls_R_factor_all 0.134
_refine_ls_R_factor_gt 0.094
_refine_ls_shift/esd_mean 0.002
_refine_ls_shift/su_max 0.050
_refine_ls_structure_factor_coef F
_refine_ls_weighting_details '4Fo^2^/(\s^2^(Fo^2^)+0.0016 Fo^4^)+4.0'
_refine_ls_weighting_scheme calc
_refine_ls_wR_factor_all 0.158
_refine_ls_wR_factor_ref 0.134
_reflns_number_gt 8804
_reflns_number_total 12733
_reflns_threshold_expression >3.0\s(I)
_cod_data_source_file ic049651csi20040316_091455_1.cif
_cod_data_source_block st371
_cod_depositor_comments
;
The following automatic conversions were performed:
'_symmetry_cell_setting' value 'Monoclinic' changed to 'monoclinic'
according to '/home/saulius/struct/CIF-dictionaries/cif_core.dic'
dictionary named 'cif_core.dic' version 2.4.1 from
2010-06-29.

'_exptl_absorpt_correction_type' value 'None' changed to
'none' according to '/home/saulius/struct/CIF-dictionaries/cif_core.dic'
dictionary named 'cif_core.dic' version 2.4.1 from 2010-06-29.

Automatic conversion script
Id: cif_fix_enum 1527 2010-12-29 10:47:43Z saulius 
;
_cod_original_cell_volume 10765(1)
_cod_database_code 4312018

loop_
_symmetry_equiv_pos_as_xyz
x,y,z
-x,1/2+y,1/2-z
-x,-y,-z
+x,1/2-y,1/2+z

loop_
_atom_site_aniso_label
_atom_site_aniso_U_11
_atom_site_aniso_U_22
_atom_site_aniso_U_33
_atom_site_aniso_U_12
_atom_site_aniso_U_13
_atom_site_aniso_U_23
_atom_site_aniso_type_symbol
CU1 0.0297(7) 0.0414(7) 0.0377(7) -0.0006(6) -0.0036(5) 0.0008(7) Cu
CU2 0.0318(7) 0.0536(8) 0.0339(6) -0.0028(6) 0.0015(5) 0.0002(7) Cu
C1 0.033(6) 0.045(7) 0.033(6) -0.005(5) -0.007(5) 0.002(5) C
C2 0.050(7) 0.039(7) 0.037(6) -0.003(5) -0.009(5) 0.006(5) C
C3 0.037(6) 0.043(7) 0.050(6) -0.001(5) -0.009(5) 0.003(6) C
C4 0.042(6) 0.037(6) 0.044(6) 0.006(5) -0.008(5) -0.002(5) C
C5 0.036(6) 0.037(6) 0.057(7) 0.005(5) 0.002(5) -0.002(6) C
C6 0.038(6) 0.044(7) 0.039(6) 0.010(5) -0.004(5) -0.002(5) C
C7 0.031(6) 0.046(7) 0.065(7) 0.009(5) -0.010(5) -0.008(6) C
C8 0.028(6) 0.055(7) 0.048(6) -0.001(5) -0.008(5) 0.001(6) C
C9 0.028(6) 0.051(7) 0.031(5) 0.005(5) -0.000(4) -0.000(5) C
C10 0.022(5) 0.048(6) 0.027(5) -0.005(5) 0.002(4) 0.001(5) C
C11 0.037(6) 0.046(7) 0.022(5) -0.002(5) -0.001(4) 0.002(5) C
C12 0.043(6) 0.033(6) 0.032(5) -0.001(5) -0.004(5) 0.002(5) C
C13 0.032(6) 0.042(7) 0.037(6) -0.001(5) 0.004(5) 0.008(5) C
C14 0.027(6) 0.043(6) 0.038(6) -0.001(5) -0.000(4) -0.001(5) C
C15 0.035(6) 0.048(7) 0.041(6) 0.008(5) 0.002(5) 0.001(5) C
C16 0.035(6) 0.034(6) 0.034(5) 0.003(5) -0.002(4) 0.007(5) C
C17 0.020(5) 0.047(7) 0.038(6) 0.001(5) -0.007(4) 0.002(5) C
C18 0.034(6) 0.043(6) 0.043(6) -0.002(5) -0.009(5) 0.007(5) C
C19 0.035(6) 0.047(7) 0.031(6) 0.004(5) -0.007(5) 0.004(5) C
N21 0.039(5) 0.034(5) 0.040(5) -0.002(4) -0.005(4) 0.004(4) N
N22 0.023(4) 0.043(5) 0.039(5) -0.001(4) -0.001(4) -0.007(4) N
N23 0.026(5) 0.033(5) 0.048(5) -0.001(4) 0.001(4) -0.004(4) N
N24 0.026(4) 0.032(5) 0.043(5) -0.004(4) -0.006(4) 0.000(4) N
C25 0.038(7) 0.045(7) 0.059(7) -0.006(5) -0.004(5) -0.002(6) C
C26 0.045(7) 0.051(8) 0.068(8) -0.002(6) -0.008(6) 0.003(7) C
C27 0.084(9) 0.067(9) 0.083(9) -0.017(8) -0.036(7) 0.002(8) C
C28 0.08(1) 0.058(9) 0.14(1) -0.030(7) -0.028(9) -0.010(9) C
C29 0.08(1) 0.058(9) 0.11(1) -0.014(8) -0.028(8) 0.013(9) C
C30 0.066(8) 0.048(8) 0.077(9) -0.014(7) -0.020(7) 0.002(7) C
C31 0.051(7) 0.044(7) 0.061(7) 0.005(6) -0.017(6) -0.002(6) C
C32 0.13(1) 0.057(9) 0.061(8) 0.032(8) -0.027(8) -0.011(7) C
C33 0.18(1) 0.065(9) 0.08(1) 0.056(9) -0.03(1) -0.018(8) C
C34 0.14(1) 0.08(1) 0.10(1) 0.060(9) -0.02(1) -0.033(9) C
C35 0.14(1) 0.10(1) 0.08(1) 0.074(8) -0.018(9) -0.001(9) C
C36 0.10(1) 0.074(9) 0.065(9) 0.042(8) -0.010(8) 0.002(8) C
C37 0.026(8) 0.12(1) 0.17(1) -0.004(7) 0.015(8) -0.087(9) C
C38 0.12(2) 0.14(2) 0.23(2) 0.04(1) -0.02(2) 0.09(1) C
C39 0.030(6) 0.059(8) 0.068(8) 0.008(6) -0.009(5) -0.005(7) C
C40 0.039(7) 0.055(8) 0.067(8) 0.003(6) -0.003(6) -0.016(6) C
C41 0.037(7) 0.041(7) 0.069(8) 0.003(5) -0.003(6) -0.005(6) C
C42 0.08(1) 0.08(1) 0.09(1) 0.018(8) 0.027(8) -0.008(8) C
C43 0.033(6) 0.056(7) 0.033(6) -0.009(5) -0.003(5) 0.006(5) C
C44 0.037(6) 0.058(7) 0.043(6) -0.006(6) 0.003(5) -0.001(6) C
C45 0.030(6) 0.055(7) 0.062(7) 0.005(5) -0.001(5) 0.010(6) C
C46 0.045(7) 0.069(8) 0.069(8) 0.010(6) 0.003(6) -0.017(7) C
C47 0.042(7) 0.09(1) 0.041(6) -0.004(7) 0.001(5) 0.002(7) C
C48 0.037(6) 0.064(8) 0.044(6) -0.003(6) -0.013(5) 0.009(6) C
C49 0.031(6) 0.053(7) 0.047(6) -0.008(5) -0.009(5) -0.001(6) C
C50 0.037(7) 0.058(8) 0.076(8) -0.012(6) -0.010(6) 0.010(7) C
C51 0.029(7) 0.080(9) 0.11(1) -0.013(6) -0.007(7) 0.018(9) C
C52 0.042(8) 0.071(9) 0.13(1) -0.025(6) -0.007(8) 0.039(8) C
C53 0.048(8) 0.058(8) 0.11(1) -0.016(6) -0.004(7) 0.035(8) C
C54 0.047(7) 0.058(8) 0.072(8) 0.003(6) -0.009(6) 0.025(7) C
C55 0.028(6) 0.038(6) 0.037(5) 0.004(5) 0.004(4) 0.001(5) C
C56 0.041(6) 0.051(7) 0.031(5) 0.000(5) 0.004(5) -0.003(5) C
C57 0.046(7) 0.056(7) 0.036(6) -0.004(6) 0.002(5) 0.007(6) C
C58 0.036(6) 0.054(7) 0.045(6) -0.008(5) 0.012(5) 0.009(6) C
C59 0.037(6) 0.048(7) 0.032(5) -0.007(5) -0.003(5) -0.000(5) C
C60 0.033(6) 0.049(7) 0.055(7) -0.015(5) 0.002(5) -0.004(6) C
C61 0.035(6) 0.058(7) 0.034(6) -0.008(5) 0.003(5) -0.001(6) C
C62 0.028(6) 0.065(7) 0.032(6) -0.010(5) -0.010(4) -0.001(6) C
C63 0.055(7) 0.053(8) 0.041(6) -0.005(6) -0.021(5) -0.000(6) C
C64 0.047(7) 0.059(8) 0.036(6) -0.006(6) -0.003(5) 0.005(6) C
C65 0.026(6) 0.050(7) 0.032(5) -0.004(5) -0.003(4) 0.003(5) C
C66 0.027(6) 0.051(7) 0.032(5) -0.003(5) -0.010(4) -0.001(5) C
C67 0.026(6) 0.042(6) 0.036(5) -0.005(5) 0.002(4) 0.003(5) C
C68 0.029(6) 0.038(6) 0.028(5) -0.003(4) 0.001(4) -0.005(5) C
C69 0.031(6) 0.059(7) 0.034(6) -0.006(5) 0.002(5) -0.005(5) C
C70 0.032(6) 0.067(8) 0.029(5) -0.005(6) 0.004(4) 0.004(6) C
C71 0.033(6) 0.072(8) 0.034(6) 0.003(6) 0.005(5) -0.004(6) C
C72 0.036(6) 0.062(7) 0.029(5) -0.002(5) 0.001(5) -0.004(5) C
C73 0.026(6) 0.059(7) 0.037(6) 0.004(5) 0.001(4) -0.006(6) C
C74 0.046(7) 0.053(7) 0.034(6) -0.007(6) 0.004(5) -0.008(6) C
C75 0.041(7) 0.059(7) 0.044(6) -0.002(6) 0.005(5) -0.009(6) C
C76 0.048(7) 0.046(7) 0.041(6) -0.013(5) 0.005(5) -0.009(6) C
C77 0.031(6) 0.059(7) 0.029(5) -0.003(5) 0.004(4) -0.000(6) C
C78 0.040(6) 0.050(7) 0.022(5) -0.003(5) -0.004(4) -0.003(5) C
C79 0.032(6) 0.064(7) 0.023(5) -0.001(5) 0.000(4) 0.001(5) C
C80 0.030(6) 0.048(7) 0.048(6) 0.001(5) -0.002(5) 0.006(6) C
C81 0.046(7) 0.067(8) 0.039(6) 0.011(6) 0.002(5) -0.005(6) C
C82 0.044(7) 0.052(7) 0.038(6) 0.004(6) -0.001(5) 0.004(6) C
C83 0.040(6) 0.045(7) 0.059(7) -0.008(5) 0.012(5) 0.005(6) C
C84 0.047(7) 0.053(7) 0.033(6) -0.010(6) 0.003(5) 0.000(6) C
C85 0.048(7) 0.052(7) 0.048(7) -0.010(6) 0.006(5) -0.004(6) C
C86 0.043(7) 0.057(7) 0.047(6) -0.013(6) 0.013(5) -0.009(6) C
C87 0.044(6) 0.062(7) 0.028(5) -0.010(6) 0.001(5) -0.003(6) C
N89 0.026(5) 0.053(6) 0.044(5) 0.000(4) 0.001(4) -0.002(5) N
N90 0.027(5) 0.047(5) 0.034(4) -0.004(4) 0.001(4) 0.001(4) N
N91 0.039(5) 0.044(5) 0.026(4) -0.000(4) -0.003(4) 0.004(4) N
N92 0.031(5) 0.056(6) 0.039(5) -0.005(4) 0.003(4) -0.003(5) N
C94 0.044(7) 0.080(9) 0.034(6) -0.004(6) 0.002(5) 0.008(6) C
C95 0.054(7) 0.080(9) 0.041(6) 0.002(7) -0.002(6) 0.009(7) C
C96 0.047(8) 0.12(1) 0.067(8) -0.014(8) -0.009(7) 0.015(9) C
C97 0.064(8) 0.14(1) 0.067(8) -0.046(8) -0.029(7) 0.027(9) C
C98 0.066(9) 0.11(1) 0.057(8) -0.029(8) -0.009(7) 0.001(8) C
C99 0.046(7) 0.09(1) 0.050(7) -0.016(7) -0.000(6) 0.003(7) C
C100 0.040(7) 0.069(8) 0.041(6) -0.007(6) -0.001(5) 0.004(6) C
C101 0.066(8) 0.067(9) 0.053(7) -0.000(7) -0.008(6) 0.000(7) C
C102 0.069(9) 0.09(1) 0.058(8) -0.012(8) -0.021(7) 0.009(8) C
C103 0.054(8) 0.078(9) 0.10(1) -0.016(7) -0.030(7) 0.026(8) C
C104 0.053(8) 0.064(9) 0.10(1) 0.005(7) -0.014(8) -0.008(8) C
C105 0.051(8) 0.070(9) 0.064(8) 0.009(7) -0.002(6) -0.008(7) C
C106 0.047(7) 0.045(7) 0.061(7) 0.005(6) -0.003(6) -0.006(6) C
C107 0.13(1) 0.057(9) 0.08(1) 0.010(9) -0.002(9) 0.013(8) C
C108 0.050(7) 0.062(8) 0.070(8) -0.008(6) 0.009(6) -0.018(7) C
C109 0.042(7) 0.059(8) 0.063(7) 0.004(6) 0.003(6) 0.003(7) C
C110 0.058(8) 0.062(9) 0.084(9) 0.005(7) 0.016(7) 0.002(8) C
C111 0.10(1) 0.08(1) 0.17(2) 0.00(1) 0.03(1) -0.05(1) C
C112 0.051(7) 0.051(7) 0.056(7) -0.011(6) 0.000(6) -0.005(6) C
C113 0.074(9) 0.057(8) 0.070(8) -0.006(7) 0.009(7) 0.002(7) C
C114 0.10(1) 0.08(1) 0.09(1) 0.003(9) 0.004(9) -0.024(9) C
C115 0.11(1) 0.052(9) 0.10(1) 0.002(8) -0.003(9) -0.005(9) C
C116 0.10(1) 0.08(1) 0.09(1) -0.029(8) 0.017(8) 0.011(9) C
C117 0.074(9) 0.049(8) 0.065(8) -0.008(7) 0.007(7) 0.006(7) C
C118 0.052(7) 0.054(7) 0.051(7) -0.013(6) 0.010(6) -0.006(6) C
C119 0.061(8) 0.067(9) 0.080(9) -0.009(7) 0.014(7) -0.028(7) C
C120 0.047(8) 0.09(1) 0.15(1) -0.033(7) 0.003(9) -0.02(1) C
C121 0.033(8) 0.07(1) 0.19(2) -0.007(7) 0.036(8) 0.01(1) C
C122 0.057(8) 0.053(8) 0.13(1) -0.009(7) 0.038(7) 0.002(8) C
C123 0.063(8) 0.046(7) 0.067(8) -0.007(6) 0.020(6) -0.004(6) C
C124 0.17(1) 0.11(1) 0.027(7) -0.04(1) 0.026(8) -0.012(8) C
C125 0.09(1) 0.16(2) 0.025(6) 0.02(1) 0.011(7) -0.009(8) C
C126 0.11(1) 0.12(1) 0.039(7) -0.051(9) 0.016(7) -0.012(8) C
C127 0.14(1) 0.12(1) 0.038(7) -0.03(1) 0.007(8) -0.002(9) C
C128 0.13(1) 0.22(2) 0.045(8) 0.04(1) 0.021(9) 0.00(1) C
C129 0.063(9) 0.27(2) 0.040(7) -0.06(1) 0.017(6) -0.03(1) C
C130 0.58(5) 0.07(1) 0.08(1) -0.04(2) 0.10(2) 0.00(1) C

loop_
_atom_site_label
_atom_site_fract_x
_atom_site_fract_y
_atom_site_fract_z
_atom_site_U_iso_or_equiv
_atom_site_occupancy
_atom_site_thermal_displace_type
_atom_site_calc_flag
_atom_site_calc_attached_atom
_atom_site_type_symbol
CU1 0.54935(8) 0.19636(4) -0.06179(6) 0.0359(7) 1.000 Uani ? ? Cu
CU2 0.54089(8) 0.21743(4) 0.26706(6) 0.0387(7) 1.000 Uani ? ? Cu
C1 0.4545(6) 0.1302(3) -0.0931(5) 0.037(6) 1.000 Uani ? ? C
C2 0.4597(7) 0.0904(3) -0.1082(5) 0.042(6) 1.000 Uani ? ? C
C3 0.5421(7) 0.0798(3) -0.0915(6) 0.043(6) 1.000 Uani ? ? C
C4 0.5874(7) 0.1133(3) -0.0675(6) 0.041(6) 1.000 Uani ? ? C
C5 0.6722(7) 0.1204(3) -0.0521(6) 0.042(6) 1.000 Uani ? ? C
C6 0.7087(7) 0.1562(3) -0.0378(5) 0.040(6) 1.000 Uani ? ? C
C7 0.7942(7) 0.1630(3) -0.0142(6) 0.045(7) 1.000 Uani ? ? C
C8 0.8051(6) 0.2008(3) -0.0051(6) 0.042(6) 1.000 Uani ? ? C
C9 0.7235(6) 0.2190(3) -0.0215(5) 0.035(6) 1.000 Uani ? ? C
C10 0.7006(6) 0.2574(3) -0.0157(5) 0.030(6) 1.000 Uani ? ? C
C11 0.6190(6) 0.2723(3) -0.0258(5) 0.034(6) 1.000 Uani ? ? C
C12 0.5905(6) 0.3112(3) -0.0193(5) 0.036(6) 1.000 Uani ? ? C
C13 0.5062(6) 0.3111(3) -0.0346(5) 0.037(6) 1.000 Uani ? ? C
C14 0.4812(6) 0.2727(3) -0.0507(5) 0.035(6) 1.000 Uani ? ? C
C15 0.3981(6) 0.2596(3) -0.0684(5) 0.041(6) 1.000 Uani ? ? C
C16 0.3740(6) 0.2232(3) -0.0859(5) 0.034(6) 1.000 Uani ? ? C
C17 0.2944(6) 0.2054(3) -0.0883(5) 0.033(6) 1.000 Uani ? ? C
C18 0.3063(6) 0.1669(3) -0.0925(5) 0.040(6) 1.000 Uani ? ? C
C19 0.3942(6) 0.1614(3) -0.0957(5) 0.037(6) 1.000 Uani ? ? C
N21 0.5322(5) 0.1428(2) -0.0684(4) 0.038(5) 1.000 Uani ? ? N
N22 0.6668(5) 0.1906(2) -0.0441(4) 0.034(5) 1.000 Uani ? ? N
N23 0.5497(5) 0.2493(2) -0.0430(4) 0.035(5) 1.000 Uani ? ? N
N24 0.4326(5) 0.1960(2) -0.0924(4) 0.033(5) 1.000 Uani ? ? N
C25 0.3930(7) 0.0659(3) -0.1422(6) 0.046(7) 1.000 Uani ? ? C
C26 0.3373(7) 0.0799(3) -0.1958(7) 0.054(7) 1.000 Uani ? ? C
C27 0.2759(9) 0.0560(4) -0.2298(8) 0.077(9) 1.000 Uani ? ? C
C28 0.272(1) 0.0184(4) -0.2080(9) 0.09(1) 1.000 Uani ? ? C
C29 0.3284(9) 0.0046(4) -0.1561(8) 0.08(1) 1.000 Uani ? ? C
C30 0.3867(8) 0.0284(4) -0.1216(7) 0.062(8) 1.000 Uani ? ? C
C31 0.5845(7) 0.0428(3) -0.1002(6) 0.051(7) 1.000 Uani ? ? C
C32 0.591(1) 0.0265(4) -0.1644(7) 0.08(1) 1.000 Uani ? ? C
C33 0.630(1) -0.0065(4) -0.1721(8) 0.10(1) 1.000 Uani ? ? C
C34 0.667(1) -0.0238(5) -0.1138(9) 0.11(1) 1.000 Uani ? ? C
C35 0.663(1) -0.0093(5) -0.0498(8) 0.10(1) 1.000 Uani ? ? C
C36 0.6230(9) 0.0249(4) -0.0430(7) 0.079(9) 1.000 Uani ? ? C
C37 0.8553(8) 0.1298(5) 0.0058(9) 0.08(1) 1.000 Uani ? ? C
C38 0.894(1) 0.1226(6) -0.053(1) 0.16(2) 1.000 Uani ? ? C
C39 0.8880(7) 0.2182(4) 0.0180(6) 0.050(7) 1.000 Uani ? ? C
C40 0.6410(7) 0.3459(3) 0.0019(6) 0.052(7) 1.000 Uani ? ? C
C41 0.4463(7) 0.3440(3) -0.0319(6) 0.047(7) 1.000 Uani ? ? C
C42 0.4052(9) 0.3445(4) 0.0371(8) 0.08(1) 1.000 Uani ? ? C
C43 0.2166(6) 0.2258(3) -0.0803(5) 0.039(6) 1.000 Uani ? ? C
C44 0.1875(7) 0.2537(3) -0.1276(6) 0.045(7) 1.000 Uani ? ? C
C45 0.1129(7) 0.2726(3) -0.1209(6) 0.046(7) 1.000 Uani ? ? C
C46 0.0664(7) 0.2645(4) -0.0652(7) 0.060(8) 1.000 Uani ? ? C
C47 0.0954(7) 0.2377(4) -0.0166(6) 0.054(8) 1.000 Uani ? ? C
C48 0.1691(7) 0.2176(4) -0.0246(6) 0.047(7) 1.000 Uani ? ? C
C49 0.2408(6) 0.1374(3) -0.0913(6) 0.043(6) 1.000 Uani ? ? C
C50 0.1631(7) 0.1426(4) -0.1291(7) 0.055(8) 1.000 Uani ? ? C
C51 0.1016(7) 0.1153(4) -0.1268(8) 0.063(9) 1.000 Uani ? ? C
C52 0.1157(8) 0.0828(4) -0.0854(9) 0.074(9) 1.000 Uani ? ? C
C53 0.1893(8) 0.0784(4) -0.0469(8) 0.067(9) 1.000 Uani ? ? C
C54 0.2525(7) 0.1042(4) -0.0489(7) 0.058(8) 1.000 Uani ? ? C
C55 0.7714(6) 0.2859(3) -0.0029(5) 0.034(6) 1.000 Uani ? ? C
C56 0.7960(7) 0.3027(3) -0.0614(5) 0.040(6) 1.000 Uani ? ? C
C57 0.8670(7) 0.3278(3) -0.0585(6) 0.045(7) 1.000 Uani ? ? C
C58 0.9117(7) 0.3334(3) 0.0030(6) 0.044(6) 1.000 Uani ? ? C
C59 0.8887(6) 0.3161(3) 0.0663(5) 0.039(6) 1.000 Uani ? ? C
C60 0.9382(7) 0.3201(3) 0.1299(6) 0.045(7) 1.000 Uani ? ? C
C61 0.9158(6) 0.3041(3) 0.1914(5) 0.041(6) 1.000 Uani ? ? C
C62 0.9675(6) 0.3078(3) 0.2554(5) 0.039(6) 1.000 Uani ? ? C
C63 0.9440(7) 0.2928(3) 0.3158(6) 0.049(7) 1.000 Uani ? ? C
C64 0.8658(7) 0.2735(3) 0.3160(6) 0.046(7) 1.000 Uani ? ? C
C65 0.8142(6) 0.2699(3) 0.2563(5) 0.035(6) 1.000 Uani ? ? C
C66 0.8377(6) 0.2839(3) 0.1909(5) 0.036(6) 1.000 Uani ? ? C
C67 0.7903(6) 0.2793(3) 0.1273(5) 0.034(6) 1.000 Uani ? ? C
C68 0.8143(6) 0.2932(3) 0.0643(5) 0.031(6) 1.000 Uani ? ? C
C69 0.3685(6) 0.2058(3) 0.2498(5) 0.040(6) 1.000 Uani ? ? C
C70 0.2940(6) 0.2219(3) 0.2161(5) 0.040(6) 1.000 Uani ? ? C
C71 0.3096(7) 0.2602(4) 0.2101(5) 0.043(7) 1.000 Uani ? ? C
C72 0.3955(7) 0.2672(3) 0.2351(5) 0.040(6) 1.000 Uani ? ? C
C73 0.4432(6) 0.2994(3) 0.2299(5) 0.038(6) 1.000 Uani ? ? C
C74 0.5297(7) 0.2995(3) 0.2417(5) 0.044(6) 1.000 Uani ? ? C
C75 0.5826(7) 0.3327(3) 0.2472(6) 0.048(7) 1.000 Uani ? ? C
C76 0.6649(7) 0.3200(3) 0.2589(6) 0.045(7) 1.000 Uani ? ? C
C77 0.6625(6) 0.2790(3) 0.2574(5) 0.038(6) 1.000 Uani ? ? C
C78 0.7292(6) 0.2535(3) 0.2603(5) 0.035(6) 1.000 Uani ? ? C
C79 0.7228(6) 0.2135(3) 0.2667(5) 0.036(6) 1.000 Uani ? ? C
C80 0.7864(6) 0.1848(3) 0.2595(6) 0.041(6) 1.000 Uani ? ? C
C81 0.7510(7) 0.1509(4) 0.2748(6) 0.049(7) 1.000 Uani ? ? C
C82 0.6655(7) 0.1574(3) 0.2885(6) 0.044(7) 1.000 Uani ? ? C
C83 0.6059(7) 0.1284(3) 0.3002(6) 0.047(7) 1.000 Uani ? ? C
C84 0.5196(7) 0.1348(3) 0.2912(5) 0.043(6) 1.000 Uani ? ? C
C85 0.4501(7) 0.1097(3) 0.3023(6) 0.049(7) 1.000 Uani ? ? C
C86 0.3783(7) 0.1321(3) 0.2893(6) 0.049(7) 1.000 Uani ? ? C
C87 0.4036(7) 0.1688(3) 0.2697(5) 0.042(6) 1.000 Uani ? ? C
N89 0.4271(5) 0.2336(3) 0.2610(4) 0.040(5) 1.000 Uani ? ? N
N90 0.5799(5) 0.2669(2) 0.2472(4) 0.035(5) 1.000 Uani ? ? N
N91 0.6496(5) 0.1957(2) 0.2854(4) 0.036(5) 1.000 Uani ? ? N
N92 0.4875(5) 0.1693(3) 0.2707(4) 0.041(5) 1.000 Uani ? ? N
C94 0.2167(7) 0.2017(4) 0.1902(6) 0.049(7) 1.000 Uani ? ? C
C95 0.1382(8) 0.2182(4) 0.1928(6) 0.056(8) 1.000 Uani ? ? C
C96 0.0656(8) 0.1997(5) 0.1664(7) 0.072(9) 1.000 Uani ? ? C
C97 0.0730(9) 0.1650(5) 0.1369(7) 0.08(1) 1.000 Uani ? ? C
C98 0.1494(9) 0.1465(5) 0.1318(7) 0.074(9) 1.000 Uani ? ? C
C99 0.2217(8) 0.1652(4) 0.1593(6) 0.059(8) 1.000 Uani ? ? C
C100 0.2559(7) 0.2911(4) 0.1741(6) 0.048(7) 1.000 Uani ? ? C
C101 0.2279(8) 0.2893(4) 0.1042(6) 0.062(8) 1.000 Uani ? ? C
C102 0.1832(8) 0.3183(4) 0.0721(7) 0.070(9) 1.000 Uani ? ? C
C103 0.1626(8) 0.3501(4) 0.1097(8) 0.074(9) 1.000 Uani ? ? C
C104 0.1893(8) 0.3521(4) 0.1788(8) 0.071(9) 1.000 Uani ? ? C
C105 0.2363(8) 0.3233(4) 0.2126(7) 0.061(8) 1.000 Uani ? ? C
C106 0.5546(7) 0.3732(3) 0.2428(6) 0.051(7) 1.000 Uani ? ? C
C107 0.578(1) 0.3924(4) 0.1762(8) 0.08(1) 1.000 Uani ? ? C
C108 0.7364(8) 0.3462(4) 0.2755(7) 0.060(8) 1.000 Uani ? ? C
C109 0.8704(7) 0.1894(4) 0.2377(6) 0.054(7) 1.000 Uani ? ? C
C110 0.7914(8) 0.1117(4) 0.2748(7) 0.067(9) 1.000 Uani ? ? C
C111 0.779(1) 0.0922(5) 0.205(1) 0.11(1) 1.000 Uani ? ? C
C112 0.4593(7) 0.0709(3) 0.3290(6) 0.053(7) 1.000 Uani ? ? C
C113 0.5125(9) 0.0453(4) 0.2999(7) 0.067(9) 1.000 Uani ? ? C
C114 0.523(1) 0.0086(4) 0.3286(8) 0.09(1) 1.000 Uani ? ? C
C115 0.485(1) -0.0027(4) 0.3856(8) 0.08(1) 1.000 Uani ? ? C
C116 0.432(1) 0.0225(5) 0.4141(8) 0.09(1) 1.000 Uani ? ? C
C117 0.4193(8) 0.0591(4) 0.3864(7) 0.062(8) 1.000 Uani ? ? C
C118 0.2917(7) 0.1186(3) 0.2958(6) 0.052(7) 1.000 Uani ? ? C
C119 0.2641(8) 0.0844(4) 0.2652(7) 0.069(9) 1.000 Uani ? ? C
C120 0.1815(9) 0.0724(4) 0.269(1) 0.08(1) 1.000 Uani ? ? C
C121 0.1283(8) 0.0944(4) 0.306(1) 0.08(1) 1.000 Uani ? ? C
C122 0.1541(8) 0.1276(4) 0.3354(8) 0.073(9) 1.000 Uani ? ? C
C123 0.2360(8) 0.1401(3) 0.3297(7) 0.058(8) 1.000 Uani ? ? C
C124 0.513(1) 0.1356(5) 0.1017(6) 0.08(1) 1.000 Uani ? ? C
C125 0.586(1) 0.1601(5) 0.1136(6) 0.07(1) 1.000 Uani ? ? C
C126 0.570(1) 0.2004(5) 0.1117(7) 0.079(9) 1.000 Uani ? ? C
C127 0.493(1) 0.2137(5) 0.0991(7) 0.08(1) 1.000 Uani ? ? C
C128 0.429(1) 0.1922(7) 0.0887(8) 0.11(1) 1.000 Uani ? ? C
C129 0.4367(9) 0.1546(6) 0.0887(7) 0.09(1) 1.000 Uani ? ? C
C130 0.527(2) 0.0921(6) 0.104(1) 0.15(2) 1.000 Uani ? ? C
O1 0.941(3) -0.001(1) 0.960(2) 0.22(2) 0.500 Uiso ? ? O
O2 0.717(3) 0.043(1) 0.454(2) 0.16(2) 0.333 Uiso ? ? O
O3 0.755(3) -0.052(1) 0.462(3) 0.14(2) 0.333 Uiso ? ? O
O4 0.786(3) -0.005(2) 0.544(3) 0.17(2) 0.333 Uiso ? ? O
H1 0.7087 0.0990 -0.0512 0.0565 1.000 Uiso calc C5 H
H2 0.3550 0.2781 -0.0680 0.0535 1.000 Uiso calc C15 H
H3 0.3405 0.1058 -0.2095 0.0719 1.000 Uiso calc C26 H
H4 0.2381 0.0654 -0.2669 0.1046 1.000 Uiso calc C27 H
H5 0.2301 0.0020 -0.2292 0.1235 1.000 Uiso calc C28 H
H6 0.3272 -0.0216 -0.1437 0.1107 1.000 Uiso calc C29 H
H7 0.4227 0.0189 -0.0835 0.0847 1.000 Uiso calc C30 H
H8 0.5674 0.0393 -0.2051 0.1120 1.000 Uiso calc C32 H
H9 0.6324 -0.0176 -0.2172 0.1415 1.000 Uiso calc C33 H
H10 0.6974 -0.0469 -0.1187 0.1452 1.000 Uiso calc C34 H
H11 0.6865 -0.0225 -0.0095 0.1400 1.000 Uiso calc C35 H
H12 0.6224 0.0362 0.0021 0.1064 1.000 Uiso calc C36 H
H13 0.8257 0.1079 0.0190 0.1367 1.000 Uiso calc C37 H
H14 0.8949 0.1370 0.0433 0.1367 1.000 Uiso calc C37 H
H15 0.9328 0.1023 -0.0447 0.2161 1.000 Uiso calc C38 H
H16 0.8537 0.1157 -0.0905 0.2161 1.000 Uiso calc C38 H
H17 0.9229 0.1448 -0.0662 0.2161 1.000 Uiso calc C38 H
H18 0.8822 0.2450 0.0212 0.0694 1.000 Uiso calc C39 H
H19 0.9078 0.2083 0.0626 0.0694 1.000 Uiso calc C39 H
H20 0.9267 0.2123 -0.0151 0.0694 1.000 Uiso calc C39 H
H21 0.6052 0.3675 0.0015 0.0704 1.000 Uiso calc C40 H
H22 0.6678 0.3424 0.0477 0.0704 1.000 Uiso calc C40 H
H23 0.6819 0.3499 -0.0302 0.0704 1.000 Uiso calc C40 H
H24 0.4041 0.3418 -0.0698 0.0643 1.000 Uiso calc C41 H
H25 0.4760 0.3672 -0.0363 0.0643 1.000 Uiso calc C41 H
H26 0.3680 0.3655 0.0373 0.1063 1.000 Uiso calc C42 H
H27 0.3752 0.3215 0.0417 0.1063 1.000 Uiso calc C42 H
H28 0.4471 0.3469 0.0752 0.1063 1.000 Uiso calc C42 H
H29 0.2193 0.2600 -0.1654 0.0597 1.000 Uiso calc C44 H
H30 0.0937 0.2912 -0.1545 0.0638 1.000 Uiso calc C45 H
H31 0.0151 0.2773 -0.0607 0.0795 1.000 Uiso calc C46 H
H32 0.0651 0.2327 0.0228 0.0757 1.000 Uiso calc C47 H
H33 0.1870 0.1983 0.0081 0.0644 1.000 Uiso calc C48 H
H34 0.1526 0.1650 -0.1563 0.0754 1.000 Uiso calc C50 H
H35 0.0494 0.1186 -0.1536 0.0956 1.000 Uiso calc C51 H
H36 0.0736 0.0639 -0.0845 0.1076 1.000 Uiso calc C52 H
H37 0.1975 0.0566 -0.0175 0.0946 1.000 Uiso calc C53 H
H38 0.3043 0.1001 -0.0220 0.0778 1.000 Uiso calc C54 H
H39 0.7655 0.2978 -0.1054 0.0529 1.000 Uiso calc C56 H
H40 0.8819 0.3402 -0.0997 0.0601 1.000 Uiso calc C57 H
H41 0.9599 0.3491 0.0047 0.0577 1.000 Uiso calc C58 H
H42 0.9887 0.3341 0.1307 0.0599 1.000 Uiso calc C60 H
H43 1.0192 0.3210 0.2558 0.0550 1.000 Uiso calc C62 H
H44 0.9795 0.2951 0.3580 0.0662 1.000 Uiso calc C63 H
H45 0.8498 0.2630 0.3585 0.0618 1.000 Uiso calc C64 H
H46 0.7390 0.2659 0.1268 0.0457 1.000 Uiso calc C67 H
H47 0.4157 0.3227 0.2176 0.0528 1.000 Uiso calc C73 H
H48 0.6255 0.1038 0.3146 0.0616 1.000 Uiso calc C83 H
H49 0.1342 0.2428 0.2131 0.0760 1.000 Uiso calc C95 H
H50 0.0124 0.2110 0.1690 0.1013 1.000 Uiso calc C96 H
H51 0.0235 0.1524 0.1185 0.1200 1.000 Uiso calc C97 H
H52 0.1519 0.1221 0.1105 0.1014 1.000 Uiso calc C98 H
H53 0.2746 0.1534 0.1572 0.0814 1.000 Uiso calc C99 H
H54 0.2401 0.2674 0.0778 0.0816 1.000 Uiso calc C101 H
H55 0.1659 0.3167 0.0234 0.0942 1.000 Uiso calc C102 H
H56 0.1305 0.3701 0.0874 0.1020 1.000 Uiso calc C103 H
H57 0.1755 0.3739 0.2049 0.0972 1.000 Uiso calc C104 H
H58 0.2549 0.3253 0.2610 0.0811 1.000 Uiso calc C105 H
H59 0.5800 0.3866 0.2821 0.0670 1.000 Uiso calc C106 H
H60 0.4956 0.3739 0.2435 0.0670 1.000 Uiso calc C106 H
H61 0.5590 0.4181 0.1754 0.1151 1.000 Uiso calc C107 H
H62 0.6368 0.3920 0.1751 0.1151 1.000 Uiso calc C107 H
H63 0.5524 0.3793 0.1365 0.1151 1.000 Uiso calc C107 H
H64 0.7175 0.3718 0.2719 0.0785 1.000 Uiso calc C108 H
H65 0.7605 0.3414 0.3218 0.0785 1.000 Uiso calc C108 H
H66 0.7771 0.3420 0.2432 0.0785 1.000 Uiso calc C108 H
H67 0.8973 0.1653 0.2381 0.0713 1.000 Uiso calc C109 H
H68 0.8672 0.1997 0.1917 0.0713 1.000 Uiso calc C109 H
H69 0.9014 0.2061 0.2692 0.0713 1.000 Uiso calc C109 H
H70 0.7679 0.0963 0.3088 0.0878 1.000 Uiso calc C110 H
H71 0.8496 0.1144 0.2871 0.0878 1.000 Uiso calc C110 H
H72 0.8049 0.0679 0.2079 0.1517 1.000 Uiso calc C111 H
H73 0.7205 0.0890 0.1923 0.1517 1.000 Uiso calc C111 H
H74 0.8022 0.1072 0.1706 0.1517 1.000 Uiso calc C111 H
H75 0.5415 0.0526 0.2609 0.0868 1.000 Uiso calc C113 H
H76 0.5582 -0.0089 0.3073 0.1141 1.000 Uiso calc C114 H
H77 0.4953 -0.0273 0.4053 0.1111 1.000 Uiso calc C115 H
H78 0.4037 0.0149 0.4532 0.1156 1.000 Uiso calc C116 H
H79 0.3827 0.0761 0.4071 0.0817 1.000 Uiso calc C117 H
H80 0.3014 0.0691 0.2415 0.0897 1.000 Uiso calc C119 H
H81 0.1620 0.0495 0.2468 0.1221 1.000 Uiso calc C120 H
H82 0.0730 0.0858 0.3104 0.1252 1.000 Uiso calc C121 H
H83 0.1171 0.1426 0.3600 0.0999 1.000 Uiso calc C122 H
H84 0.2535 0.1639 0.3496 0.0749 1.000 Uiso calc C123 H
H85 0.6407 0.1501 0.1222 0.1207 1.000 Uiso calc C125 H
H86 0.6153 0.2177 0.1196 0.1136 1.000 Uiso calc C126 H
H87 0.4849 0.2405 0.0978 0.1261 1.000 Uiso calc C127 H
H88 0.3749 0.2033 0.0808 0.1709 1.000 Uiso calc C128 H
H89 0.3877 0.1397 0.0794 0.1593 1.000 Uiso calc C129 H
H90 0.5851 0.0869 0.1139 0.3125 1.000 Uiso calc C130 H
H91 0.4973 0.0813 0.1397 0.3125 1.000 Uiso calc C130 H
H92 0.5081 0.0813 0.0600 0.3125 1.000 Uiso calc C130 H

loop_
_atom_type_symbol
_atom_type_description
_atom_type_scat_dispersion_real
_atom_type_scat_dispersion_imag
_atom_type_scat_source
C ? 0.002 0.002 International_Tables_Vol_IV_Table_2.3.1
H ? 0.000 0.000 International_Tables_Vol_IV_Table_2.3.1
Cu ? 0.263 1.266 International_Tables_Vol_IV_Table_2.3.1
N ? 0.004 0.003 International_Tables_Vol_IV_Table_2.3.1
O ? 0.008 0.006 International_Tables_Vol_IV_Table_2.3.1

loop_
_geom_angle_atom_site_label_1
_geom_angle_atom_site_label_2
_geom_angle_atom_site_label_3
_geom_angle
_geom_angle_site_symmetry_1
_geom_angle_site_symmetry_2
_geom_angle_site_symmetry_3
_geom_angle_publ_flag
N21 CU1 N22 92.5(4) . . . ?
N21 CU1 N23 168.7(4) . . . ?
N21 CU1 N24 80.8(4) . . . ?
N22 CU1 N23 94.8(4) . . . ?
N22 CU1 N24 170.2(4) . . . ?
N23 CU1 N24 92.9(4) . . . ?
N89 CU2 N90 92.7(4) . . . ?
N89 CU2 N91 170.4(4) . . . ?
N89 CU2 N92 80.4(4) . . . ?
N90 CU2 N91 95.0(4) . . . ?
N90 CU2 N92 168.7(4) . . . ?
N91 CU2 N92 92.8(4) . . . ?
C2 C1 C19 140(1) . . . ?
C2 C1 N21 108.4(9) . . . ?
C19 C1 N21 110(1) . . . ?
C1 C2 C3 106(1) . . . ?
C1 C2 C25 127(1) . . . ?
C3 C2 C25 125(1) . . . ?
C2 C3 C4 107(1) . . . ?
C2 C3 C31 130(1) . . . ?
C4 C3 C31 121(1) . . . ?
C3 C4 C5 132(1) . . . ?
C3 C4 N21 107.9(9) . . . ?
C5 C4 N21 119(1) . . . ?
C4 C5 C6 125(1) . . . ?
C5 C6 C7 125(1) . . . ?
C5 C6 N22 125(1) . . . ?
C7 C6 N22 109(1) . . . ?
C6 C7 C8 108(1) . . . ?
C6 C7 C37 121(1) . . . ?
C8 C7 C37 129(1) . . . ?
C7 C8 C9 107.3(9) . . . ?
C7 C8 C39 122(1) . . . ?
C9 C8 C39 129(1) . . . ?
C8 C9 C10 129(1) . . . ?
C8 C9 N22 107(1) . . . ?
C10 C9 N22 122.8(9) . . . ?
C9 C10 C11 126.4(9) . . . ?
C9 C10 C55 116.5(9) . . . ?
C11 C10 C55 116(1) . . . ?
C10 C11 C12 129(1) . . . ?
C10 C11 N23 122(1) . . . ?
C12 C11 N23 108.3(9) . . . ?
C11 C12 C13 107.2(9) . . . ?
C11 C12 C40 128(1) . . . ?
C13 C12 C40 124(1) . . . ?
C12 C13 C14 107(1) . . . ?
C12 C13 C41 128(1) . . . ?
C14 C13 C41 124(1) . . . ?
C13 C14 C15 126(1) . . . ?
C13 C14 N23 109.5(9) . . . ?
C15 C14 N23 124(1) . . . ?
C14 C15 C16 126(1) . . . ?
C15 C16 C17 130(1) . . . ?
C15 C16 N24 119(1) . . . ?
C17 C16 N24 108.7(9) . . . ?
C16 C17 C18 107.7(9) . . . ?
C16 C17 C43 124(1) . . . ?
C18 C17 C43 127(1) . . . ?
C17 C18 C19 106(1) . . . ?
C17 C18 C49 125(1) . . . ?
C19 C18 C49 127(1) . . . ?
C1 C19 C18 138(1) . . . ?
C1 C19 N24 111.7(9) . . . ?
C18 C19 N24 108(1) . . . ?
CU1 N21 C1 117.6(7) . . . ?
CU1 N21 C4 131.2(8) . . . ?
C1 N21 C4 109.5(9) . . . ?
CU1 N22 C6 125.3(7) . . . ?
CU1 N22 C9 126.4(7) . . . ?
C6 N22 C9 107.2(9) . . . ?
CU1 N23 C11 127.1(7) . . . ?
CU1 N23 C14 125.4(7) . . . ?
C11 N23 C14 107.2(9) . . . ?
CU1 N24 C16 129.6(7) . . . ?
CU1 N24 C19 116.6(7) . . . ?
C16 N24 C19 108.5(9) . . . ?
C2 C25 C26 120(1) . . . ?
C2 C25 C30 119(1) . . . ?
C26 C25 C30 119(1) . . . ?
C25 C26 C27 120(1) . . . ?
C26 C27 C28 118(1) . . . ?
C27 C28 C29 120(1) . . . ?
C28 C29 C30 120(1) . . . ?
C25 C30 C29 120(1) . . . ?
C3 C31 C32 122(1) . . . ?
C3 C31 C36 119(1) . . . ?
C32 C31 C36 117(1) . . . ?
C31 C32 C33 122(1) . . . ?
C32 C33 C34 118(1) . . . ?
C33 C34 C35 121(1) . . . ?
C34 C35 C36 119(1) . . . ?
C31 C36 C35 120(1) . . . ?
C7 C37 C38 105(1) . . . ?
C13 C41 C42 111(1) . . . ?
C17 C43 C44 121(1) . . . ?
C17 C43 C48 120(1) . . . ?
C44 C43 C48 117(1) . . . ?
C43 C44 C45 121(1) . . . ?
C44 C45 C46 120(1) . . . ?
C45 C46 C47 119(1) . . . ?
C46 C47 C48 120(1) . . . ?
C43 C48 C47 120(1) . . . ?
C18 C49 C50 120(1) . . . ?
C18 C49 C54 121(1) . . . ?
C50 C49 C54 117(1) . . . ?
C49 C50 C51 120(1) . . . ?
C50 C51 C52 120(1) . . . ?
C51 C52 C53 119(1) . . . ?
C52 C53 C54 121(1) . . . ?
C49 C54 C53 119(1) . . . ?
C10 C55 C56 115.1(9) . . . ?
C10 C55 C68 124.0(9) . . . ?
C56 C55 C68 120(1) . . . ?
C55 C56 C57 121(1) . . . ?
C56 C57 C58 118(1) . . . ?
C57 C58 C59 121(1) . . . ?
C58 C59 C60 121(1) . . . ?
C58 C59 C68 119.3(9) . . . ?
C60 C59 C68 119(1) . . . ?
C59 C60 C61 121(1) . . . ?
C60 C61 C62 121(1) . . . ?
C60 C61 C66 119(1) . . . ?
C62 C61 C66 119(1) . . . ?
C61 C62 C63 120(1) . . . ?
C62 C63 C64 120(1) . . . ?
C63 C64 C65 120(1) . . . ?
C64 C65 C66 121(1) . . . ?
C64 C65 C78 119(1) . . . ?
C66 C65 C78 119.6(9) . . . ?
C61 C66 C65 117.6(9) . . . ?
C61 C66 C67 118(1) . . . ?
C65 C66 C67 124(1) . . . ?
C66 C67 C68 123(1) . . . ?
C55 C68 C59 117.4(9) . . . ?
C55 C68 C67 124(1) . . . ?
C59 C68 C67 117.9(9) . . . ?
C70 C69 C87 139(1) . . . ?
C70 C69 N89 109(1) . . . ?
C87 C69 N89 110(1) . . . ?
C69 C70 C71 105(1) . . . ?
C69 C70 C94 127(1) . . . ?
C71 C70 C94 126(1) . . . ?
C70 C71 C72 108(1) . . . ?
C70 C71 C100 129(1) . . . ?
C72 C71 C100 121(1) . . . ?
C71 C72 C73 129(1) . . . ?
C71 C72 N89 106(1) . . . ?
C73 C72 N89 123(1) . . . ?
C72 C73 C74 123(1) . . . ?
C73 C74 C75 126(1) . . . ?
C73 C74 N90 125(1) . . . ?
C75 C74 N90 108(1) . . . ?
C74 C75 C76 107(1) . . . ?
C74 C75 C106 126(1) . . . ?
C76 C75 C106 126(1) . . . ?
C75 C76 C77 107(1) . . . ?
C75 C76 C108 122(1) . . . ?
C77 C76 C108 129(1) . . . ?
C76 C77 C78 128(1) . . . ?
C76 C77 N90 109(1) . . . ?
C78 C77 N90 122(1) . . . ?
C65 C78 C77 117(1) . . . ?
C65 C78 C79 117(1) . . . ?
C77 C78 C79 125(1) . . . ?
C78 C79 C80 128(1) . . . ?
C78 C79 N91 122(1) . . . ?
C80 C79 N91 109(1) . . . ?
C79 C80 C81 105(1) . . . ?
C79 C80 C109 129(1) . . . ?
C81 C80 C109 124(1) . . . ?
C80 C81 C82 108(1) . . . ?
C80 C81 C110 127(1) . . . ?
C82 C81 C110 123(1) . . . ?
C81 C82 C83 125(1) . . . ?
C81 C82 N91 108(1) . . . ?
C83 C82 N91 125(1) . . . ?
C82 C83 C84 122(1) . . . ?
C83 C84 C85 130(1) . . . ?
C83 C84 N92 121(1) . . . ?
C85 C84 N92 107(1) . . . ?
C84 C85 C86 105(1) . . . ?
C84 C85 C112 124(1) . . . ?
C86 C85 C112 129(1) . . . ?
C85 C86 C87 107(1) . . . ?
C85 C86 C118 124(1) . . . ?
C87 C86 C118 127(1) . . . ?
C69 C87 C86 140(1) . . . ?
C69 C87 N92 110(1) . . . ?
C86 C87 N92 108(1) . . . ?
CU2 N89 C69 116.2(8) . . . ?
CU2 N89 C72 127.2(8) . . . ?
C69 N89 C72 109.6(9) . . . ?
CU2 N90 C74 124.4(7) . . . ?
CU2 N90 C77 125.5(8) . . . ?
C74 N90 C77 107.4(9) . . . ?
CU2 N91 C79 123.4(7) . . . ?
CU2 N91 C82 124.3(8) . . . ?
C79 N91 C82 106.8(9) . . . ?
CU2 N92 C84 129.9(8) . . . ?
CU2 N92 C87 117.8(8) . . . ?
C84 N92 C87 110(1) . . . ?
C70 C94 C95 121(1) . . . ?
C70 C94 C99 119(1) . . . ?
C95 C94 C99 118(1) . . . ?
C94 C95 C96 121(1) . . . ?
C95 C96 C97 118(1) . . . ?
C96 C97 C98 123(1) . . . ?
C97 C98 C99 117(1) . . . ?
C94 C99 C98 120(1) . . . ?
C71 C100 C101 122(1) . . . ?
C71 C100 C105 119(1) . . . ?
C101 C100 C105 118(1) . . . ?
C100 C101 C102 121(1) . . . ?
C101 C102 C103 120(1) . . . ?
C102 C103 C104 118(1) . . . ?
C103 C104 C105 121(1) . . . ?
C100 C105 C104 118(1) . . . ?
C75 C106 C107 112(1) . . . ?
C81 C110 C111 112(1) . . . ?
C85 C112 C113 120(1) . . . ?
C85 C112 C117 121(1) . . . ?
C113 C112 C117 118(1) . . . ?
C112 C113 C114 119(1) . . . ?
C113 C114 C115 122(1) . . . ?
C114 C115 C116 117(1) . . . ?
C115 C116 C117 121(1) . . . ?
C112 C117 C116 120(1) . . . ?
C86 C118 C119 120(1) . . . ?
C86 C118 C123 121(1) . . . ?
C119 C118 C123 118(1) . . . ?
C118 C119 C120 120(1) . . . ?
C119 C120 C121 119(1) . . . ?
C120 C121 C122 120(1) . . . ?
C121 C122 C123 119(1) . . . ?
C118 C123 C122 121(1) . . . ?
C125 C124 C129 115(1) . . . ?
C125 C124 C130 118(2) . . . ?
C129 C124 C130 126(2) . . . ?
C124 C125 C126 116(1) . . . ?
C125 C126 C127 120(1) . . . ?
C126 C127 C128 123(2) . . . ?
C127 C128 C129 120(2) . . . ?
C124 C129 C128 123(2) . . . ?

loop_
_geom_bond_atom_site_label_1
_geom_bond_atom_site_label_2
_geom_bond_distance
_geom_bond_site_symmetry_1
_geom_bond_site_symmetry_2
_geom_bond_publ_flag
CU1 N21 1.903(9) . . ?
CU1 N22 1.899(8) . . ?
CU1 N23 1.893(9) . . ?
CU1 N24 1.917(8) . . ?
CU2 N89 1.911(9) . . ?
CU2 N90 1.898(9) . . ?
CU2 N91 1.911(9) . . ?
CU2 N92 1.90(1) . . ?
C1 C2 1.43(2) . . ?
C1 C19 1.46(2) . . ?
C1 N21 1.37(1) . . ?
C2 C3 1.39(2) . . ?
C2 C25 1.48(2) . . ?
C3 C4 1.44(2) . . ?
C3 C31 1.48(2) . . ?
C4 C5 1.39(2) . . ?
C4 N21 1.36(1) . . ?
C5 C6 1.41(2) . . ?
C6 C7 1.43(2) . . ?
C6 N22 1.38(1) . . ?
C7 C8 1.35(2) . . ?
C7 C37 1.55(2) . . ?
C8 C9 1.47(1) . . ?
C8 C39 1.50(2) . . ?
C9 C10 1.40(2) . . ?
C9 N22 1.39(1) . . ?
C10 C11 1.41(1) . . ?
C10 C55 1.52(1) . . ?
C11 C12 1.45(1) . . ?
C11 N23 1.39(1) . . ?
C12 C13 1.36(1) . . ?
C12 C40 1.50(2) . . ?
C13 C14 1.43(1) . . ?
C13 C41 1.51(2) . . ?
C14 C15 1.43(1) . . ?
C14 N23 1.37(1) . . ?
C15 C16 1.37(2) . . ?
C16 C17 1.42(1) . . ?
C16 N24 1.35(1) . . ?
C17 C18 1.37(2) . . ?
C17 C43 1.46(2) . . ?
C18 C19 1.44(2) . . ?
C18 C49 1.48(2) . . ?
C19 N24 1.36(1) . . ?
C25 C26 1.39(2) . . ?
C25 C30 1.38(2) . . ?
C26 C27 1.41(2) . . ?
C27 C28 1.39(2) . . ?
C28 C29 1.37(2) . . ?
C29 C30 1.38(2) . . ?
C31 C32 1.37(2) . . ?
C31 C36 1.36(2) . . ?
C32 C33 1.33(2) . . ?
C33 C34 1.36(2) . . ?
C34 C35 1.34(2) . . ?
C35 C36 1.37(2) . . ?
C37 C38 1.36(3) . . ?
C41 C42 1.53(2) . . ?
C43 C44 1.38(2) . . ?
C43 C48 1.40(2) . . ?
C44 C45 1.39(2) . . ?
C45 C46 1.39(2) . . ?
C46 C47 1.38(2) . . ?
C47 C48 1.40(2) . . ?
C49 C50 1.40(2) . . ?
C49 C54 1.42(2) . . ?
C50 C51 1.38(2) . . ?
C51 C52 1.39(2) . . ?
C52 C53 1.35(2) . . ?
C53 C54 1.37(2) . . ?
C55 C56 1.36(1) . . ?
C55 C68 1.43(1) . . ?
C56 C57 1.44(2) . . ?
C57 C58 1.34(2) . . ?
C58 C59 1.43(1) . . ?
C59 C60 1.40(1) . . ?
C59 C68 1.44(1) . . ?
C60 C61 1.38(2) . . ?
C61 C62 1.42(1) . . ?
C61 C66 1.44(1) . . ?
C62 C63 1.35(2) . . ?
C63 C64 1.43(2) . . ?
C64 C65 1.36(1) . . ?
C65 C66 1.43(1) . . ?
C65 C78 1.49(1) . . ?
C66 C67 1.39(1) . . ?
C67 C68 1.39(1) . . ?
C69 C70 1.43(2) . . ?
C69 C87 1.45(2) . . ?
C69 N89 1.36(1) . . ?
C70 C71 1.38(2) . . ?
C70 C94 1.48(2) . . ?
C71 C72 1.44(2) . . ?
C71 C100 1.51(2) . . ?
C72 C73 1.38(2) . . ?
C72 N89 1.36(1) . . ?
C73 C74 1.39(2) . . ?
C74 C75 1.44(2) . . ?
C74 N90 1.40(1) . . ?
C75 C76 1.39(2) . . ?
C75 C106 1.49(2) . . ?
C76 C77 1.44(2) . . ?
C76 C108 1.48(2) . . ?
C77 C78 1.40(2) . . ?
C77 N90 1.39(1) . . ?
C78 C79 1.42(2) . . ?
C79 C80 1.45(2) . . ?
C79 N91 1.41(1) . . ?
C80 C81 1.36(2) . . ?
C80 C109 1.46(2) . . ?
C81 C82 1.44(2) . . ?
C81 C110 1.52(2) . . ?
C82 C83 1.43(2) . . ?
C82 N91 1.37(1) . . ?
C83 C84 1.40(2) . . ?
C84 C85 1.45(2) . . ?
C84 N92 1.36(1) . . ?
C85 C86 1.40(2) . . ?
C85 C112 1.46(2) . . ?
C86 C87 1.41(2) . . ?
C86 C118 1.49(2) . . ?
C87 N92 1.35(1) . . ?
C94 C95 1.39(2) . . ?
C94 C99 1.42(2) . . ?
C95 C96 1.39(2) . . ?
C96 C97 1.35(2) . . ?
C97 C98 1.40(2) . . ?
C98 C99 1.40(2) . . ?
C100 C101 1.38(2) . . ?
C100 C105 1.40(2) . . ?
C101 C102 1.36(2) . . ?
C102 C103 1.39(2) . . ?
C103 C104 1.36(2) . . ?
C104 C105 1.39(2) . . ?
C106 C107 1.52(2) . . ?
C110 C111 1.50(2) . . ?
C112 C113 1.39(2) . . ?
C112 C117 1.39(2) . . ?
C113 C114 1.40(2) . . ?
C114 C115 1.36(2) . . ?
C115 C116 1.38(2) . . ?
C116 C117 1.40(2) . . ?
C118 C119 1.39(2) . . ?
C118 C123 1.38(2) . . ?
C119 C120 1.40(2) . . ?
C120 C121 1.39(2) . . ?
C121 C122 1.35(2) . . ?
C122 C123 1.40(2) . . ?
C124 C125 1.45(3) . . ?
C124 C129 1.41(3) . . ?
C124 C130 1.54(3) . . ?
C125 C126 1.44(3) . . ?
C126 C127 1.33(3) . . ?
C127 C128 1.28(3) . . ?
C128 C129 1.33(3) . . ?

loop_
_geom_contact_atom_site_label_1
_geom_contact_atom_site_label_2
_geom_contact_distance
_geom_contact_site_symmetry_1
_geom_contact_site_symmetry_2
_geom_contact_publ_flag
? ? ? ? ? ?
